data_4121623
loop_
_publ_author_name
'Zhou, Jian'
'Zhao, Jun-Wei'
'Wei, Qi'
'Zhang, Jie'
'Yang, Guo-Yu'

_publ_section_title
;
 Two Tetra-Cd(II)-Substituted Vanadogermanate Frameworks.
;
_journal_issue 13
_journal_name_full 'Journal of the American Chemical Society'
_journal_page_first 5065
_journal_page_last 5071
_journal_paper_doi 10.1021/ja413218w
_journal_volume 136
_journal_year 2014
_chemical_formula_sum 'C8 H66 Cd4 Ge12 N8 O71 V14'
_chemical_formula_weight 3444.81
_chemical_name_systematic
; 
 ? 
;
_space_group_IT_number 128
_symmetry_cell_setting tetragonal
_symmetry_space_group_name_Hall '-P 4 2n'
_symmetry_space_group_name_H-M 'P 4/m n c'
_atom_sites_solution_hydrogens geom
_atom_sites_solution_primary direct
_atom_sites_solution_secondary difmap
_audit_creation_method SHELXL-97
_cell_angle_alpha 90.00
_cell_angle_beta 90.00
_cell_angle_gamma 90.00
_cell_formula_units_Z 2
_cell_length_a 17.682(4)
_cell_length_b 17.682(4)
_cell_length_c 14.556(3)
_cell_measurement_reflns_used 14746
_cell_measurement_temperature 293(2)
_cell_measurement_theta_max 27.4932
_cell_measurement_theta_min 3.0268
_cell_volume 4551.0(17)
_computing_cell_refinement 'Bruker FRAMBO'
_computing_data_collection 'Bruker FRAMBO'
_computing_data_reduction 'Bruker SHELXTL'
_computing_molecular_graphics 'Bruker SHELXTL'
_computing_publication_material 'Bruker SHELXTL'
_computing_structure_refinement 'SHELXL-97 (Sheldrick, 1997)'
_computing_structure_solution 'SHELXS-97 (Sheldrick, 1990)'
_diffrn_ambient_temperature 293(2)
_diffrn_detector_area_resol_mean none
_diffrn_measured_fraction_theta_full 0.971
_diffrn_measured_fraction_theta_max 0.971
_diffrn_measurement_device_type 'Mercury CCD'
_diffrn_measurement_method 'phi and omega scans'
_diffrn_radiation_monochromator graphite
_diffrn_radiation_source 'fine-focus sealed tube'
_diffrn_radiation_type MoK\a
_diffrn_radiation_wavelength 0.71073
_diffrn_reflns_av_R_equivalents 0.0551
_diffrn_reflns_av_sigmaI/netI 0.0257
_diffrn_reflns_limit_h_max 21
_diffrn_reflns_limit_h_min -21
_diffrn_reflns_limit_k_max 20
_diffrn_reflns_limit_k_min -21
_diffrn_reflns_limit_l_max 17
_diffrn_reflns_limit_l_min -17
_diffrn_reflns_number 28691
_diffrn_reflns_theta_full 24.99
_diffrn_reflns_theta_max 24.99
_diffrn_reflns_theta_min 3.64
_diffrn_standards_decay_% none
_diffrn_standards_interval_count none
_diffrn_standards_interval_time none
_diffrn_standards_number none
_exptl_absorpt_coefficient_mu 6.269
_exptl_absorpt_correction_T_max 0.3669
_exptl_absorpt_correction_T_min 0.3669
_exptl_absorpt_correction_type multi-scan
_exptl_absorpt_process_details SADABS
_exptl_crystal_colour red
_exptl_crystal_density_diffrn 2.489
_exptl_crystal_density_method 'not measured'
_exptl_crystal_description bolck
_exptl_crystal_F_000 3204
_exptl_crystal_size_max 0.20
_exptl_crystal_size_mid 0.20
_exptl_crystal_size_min 0.20
_refine_diff_density_max 2.084
_refine_diff_density_min -2.200
_refine_diff_density_rms 0.215
_refine_ls_extinction_method none
_refine_ls_goodness_of_fit_ref 1.092
_refine_ls_hydrogen_treatment constr
_refine_ls_matrix_type full
_refine_ls_number_parameters 151
_refine_ls_number_reflns 2037
_refine_ls_number_restraints 16
_refine_ls_restrained_S_all 1.185
_refine_ls_R_factor_all 0.0529
_refine_ls_R_factor_gt 0.0523
_refine_ls_shift/su_max 0.000
_refine_ls_shift/su_mean 0.000
_refine_ls_structure_factor_coef Fsqd
_refine_ls_weighting_details 'calc w=1/[\s^2^(Fo^2^)+(0.0674P)^2^+93.7942P] where P=(Fo^2^+2Fc^2^)/3'
_refine_ls_weighting_scheme calc
_refine_ls_wR_factor_gt 0.1342
_refine_ls_wR_factor_ref 0.1347
_reflns_number_gt 2026
_reflns_number_total 2037
_reflns_threshold_expression >2sigma(I)
_cod_data_source_file ja413218w_si_002.cif
_cod_data_source_block 1
_cod_original_sg_symbol_H-M P4/mnc
_cod_database_code 4121623

loop_
_symmetry_equiv_pos_as_xyz
'x, y, z'
'-y, x, z'
'-x, -y, z'
'y, -x, z'
'x+1/2, -y+1/2, -z+1/2'
'y+1/2, x+1/2, -z+1/2'
'-x+1/2, y+1/2, -z+1/2'
'-y+1/2, -x+1/2, -z+1/2'
'-x, -y, -z'
'y, -x, -z'
'x, y, -z'
'-y, x, -z'
'-x-1/2, y-1/2, z-1/2'
'-y-1/2, -x-1/2, z-1/2'
'x-1/2, -y-1/2, z-1/2'
'y-1/2, x-1/2, z-1/2'

loop_
_atom_site_label
_atom_site_type_symbol
_atom_site_fract_x
_atom_site_fract_y
_atom_site_fract_z
_atom_site_U_iso_or_equiv
_atom_site_adp_type
_atom_site_occupancy
_atom_site_symmetry_multiplicity
_atom_site_calc_flag
_atom_site_refinement_flags
Cd Cd 0.06147(5) 0.75835(5) -0.5000 0.0090(3) Uani 1 2 d S
Ge1 Ge -0.23447(5) 0.73447(5) -0.2500 0.0194(4) Uani 1 2 d S
Ge2 Ge -0.11883(5) 0.79703(5) -0.39497(6) 0.0065(3) Uani 1 1 d .
V1 V -0.14597(8) 0.96197(8) -0.29827(9) 0.0073(3) Uani 1 1 d .
V2 V 0.0000 1.0000 -0.21946(18) 0.0093(6) Uani 1 4 d S
V3 V 0.09018(12) 0.95998(12) 0.0000 0.0136(5) Uani 1 2 d SD
O1 O -0.2407(7) 0.8046(5) -0.1687(7) 0.065(3) Uani 1 1 d U
O1W O 0.0000 1.0000 -0.5000 0.111 Uiso 1 8 d S
O2W O -0.060(2) 0.6003(14) -0.314(3) 0.16(2) Uani 0.50 1 d P
O3W O -0.3658(9) 0.9779(10) -0.2661(13) 0.041(4) Uani 0.50 1 d P
O2 O -0.1436(5) 0.7540(5) -0.5000 0.0098(17) Uani 1 2 d S
O3 O -0.1659(3) 0.8828(3) -0.3879(4) 0.0094(12) Uani 1 1 d .
O4 O -0.1491(3) 0.7352(3) -0.3083(4) 0.0131(12) Uani 1 1 d .
O5 O -0.0212(3) 0.8012(3) -0.3911(4) 0.0091(12) Uani 1 1 d .
O6 O -0.2045(3) 0.9466(3) -0.2144(4) 0.0119(12) Uani 1 1 d .
O7 O -0.0512(3) 0.9131(3) -0.2680(4) 0.0091(12) Uani 1 1 d .
O8 O 0.0000 1.0000 -0.1007(8) 0.018(3) Uani 1 4 d SD
O9 O 0.0536(10) 0.8527(9) 0.0000 0.117 Uiso 1 2 d SD
O10 O 0.1754(12) 0.9193(14) 0.0804(16) 0.108(11) Uani 0.50 1 d PD
N1 N 0.1648(7) 0.6794(6) -0.5000 0.019(2) Uani 1 2 d S
H1A H 0.1932 0.6888 -0.5500 0.022 Uiso 0.50 1 calc PR
H1B H 0.1932 0.6888 -0.4500 0.022 Uiso 0.50 1 calc PR
N2 N 0.0104(9) 0.6370(8) -0.5000 0.050(4) Uani 1 2 d SU
H2A H -0.0189 0.6311 -0.4500 0.060 Uiso 0.50 1 calc PR
H2B H -0.0189 0.6311 -0.5500 0.060 Uiso 0.50 1 calc PR
C1 C 0.1433(16) 0.6049(16) -0.5000 0.082 Uiso 1 2 d S
H1C H 0.1669 0.5821 -0.4466 0.099 Uiso 0.50 1 calc PR
H1D H 0.1669 0.5821 -0.5534 0.099 Uiso 0.50 1 calc PR
C2 C 0.0681(11) 0.5806(10) -0.5000 0.064(7) Uani 1 2 d S
H2C H 0.0607 0.5489 -0.4464 0.077 Uiso 0.50 1 calc PR
H2D H 0.0607 0.5489 -0.5536 0.077 Uiso 0.50 1 calc PR

loop_
_atom_site_aniso_label
_atom_site_aniso_U_11
_atom_site_aniso_U_22
_atom_site_aniso_U_33
_atom_site_aniso_U_23
_atom_site_aniso_U_13
_atom_site_aniso_U_12
Cd 0.0085(4) 0.0095(4) 0.0090(5) 0.000 0.000 0.0001(3)
Ge1 0.0172(5) 0.0172(5) 0.0238(7) 0.0100(4) 0.0100(4) 0.0032(6)
Ge2 0.0066(5) 0.0066(5) 0.0062(4) 0.0006(3) 0.0007(3) -0.0008(3)
V1 0.0083(7) 0.0079(7) 0.0056(7) 0.0002(5) 0.0012(5) 0.0002(5)
V2 0.0122(9) 0.0122(9) 0.0036(12) 0.000 0.000 0.000
V3 0.0114(11) 0.0166(11) 0.0128(10) 0.000 0.000 0.0025(8)
O1 0.103(7) 0.025(4) 0.066(6) -0.007(4) 0.061(5) -0.009(4)
O2W 0.14(3) 0.047(15) 0.30(5) 0.09(2) 0.15(3) 0.046(17)
O3W 0.025(8) 0.045(10) 0.053(11) 0.015(8) 0.000(8) -0.006(7)
O2 0.009(4) 0.009(4) 0.011(4) 0.000 0.000 -0.001(3)
O3 0.012(3) 0.010(3) 0.007(3) -0.002(2) -0.002(2) 0.002(2)
O4 0.013(3) 0.013(3) 0.013(3) 0.002(2) 0.003(2) 0.001(2)
O5 0.006(3) 0.014(3) 0.007(3) -0.002(2) 0.001(2) 0.001(2)
O6 0.013(3) 0.011(3) 0.012(3) 0.001(2) 0.004(2) -0.002(2)
O7 0.013(3) 0.010(3) 0.004(3) -0.001(2) -0.002(2) -0.001(2)
O8 0.020(4) 0.020(4) 0.015(6) 0.000 0.000 0.000
O10 0.11(2) 0.065(16) 0.15(3) 0.006(17) 0.09(2) 0.032(15)
N1 0.022(6) 0.014(5) 0.020(6) 0.000 0.000 0.004(5)
N2 0.036(7) 0.030(6) 0.083(9) 0.000 0.000 -0.001(6)
C2 0.035(10) 0.014(8) 0.14(2) 0.000 0.000 0.001(7)

loop_
_atom_type_symbol
_atom_type_description
_atom_type_scat_dispersion_real
_atom_type_scat_dispersion_imag
_atom_type_scat_source
C C 0.0033 0.0016 'International Tables Vol C Tables 4.2.6.8 and 6.1.1.4'
Cd Cd -0.8075 1.2024 'International Tables Vol C Tables 4.2.6.8 and 6.1.1.4'
Ge Ge 0.1547 1.8001 'International Tables Vol C Tables 4.2.6.8 and 6.1.1.4'
N N 0.0061 0.0033 'International Tables Vol C Tables 4.2.6.8 and 6.1.1.4'
O O 0.0106 0.0060 'International Tables Vol C Tables 4.2.6.8 and 6.1.1.4'
V V 0.3005 0.5294 'International Tables Vol C Tables 4.2.6.8 and 6.1.1.4'
H H 0.0000 0.0000 'International Tables Vol C Tables 4.2.6.8 and 6.1.1.4'

loop_
_geom_angle_atom_site_label_1
_geom_angle_atom_site_label_2
_geom_angle_atom_site_label_3
_geom_angle
_geom_angle_site_symmetry_1
_geom_angle_site_symmetry_3
O5 Cd O5 87.8(3) 11_554 .
O5 Cd N1 135.20(15) 11_554 .
O5 Cd N1 135.20(15) . .
O5 Cd N2 93.3(3) 11_554 .
O5 Cd N2 93.3(3) . .
N1 Cd N2 75.4(5) . .
O5 Cd O3 124.5(2) 11_554 2_665
O5 Cd O3 66.1(2) . 2_665
N1 Cd O3 90.7(3) . 2_665
N2 Cd O3 133.97(17) . 2_665
O5 Cd O3 66.1(2) 11_554 12_664
O5 Cd O3 124.5(2) . 12_664
N1 Cd O3 90.7(3) . 12_664
N2 Cd O3 133.97(17) . 12_664
O3 Cd O3 88.9(3) 2_665 12_664
O1 Ge1 O1 112.4(9) 8_554 .
O1 Ge1 O4 106.9(4) 8_554 .
O1 Ge1 O4 112.8(4) . .
O1 Ge1 O4 112.8(4) 8_554 8_554
O1 Ge1 O4 106.9(4) . 8_554
O4 Ge1 O4 104.7(4) . 8_554
O5 Ge2 O3 116.1(3) . .
O5 Ge2 O4 108.0(3) . .
O3 Ge2 O4 110.9(3) . .
O5 Ge2 O2 107.1(3) . .
O3 Ge2 O2 108.0(3) . .
O4 Ge2 O2 106.2(3) . .
O6 V1 O7 107.8(3) . .
O6 V1 O7 107.9(3) . 4_465
O7 V1 O7 81.2(3) . 4_465
O6 V1 O3 105.6(3) . .
O7 V1 O3 89.3(2) . .
O7 V1 O3 146.5(2) 4_465 .
O6 V1 O5 107.8(3) . 4_465
O7 V1 O5 144.4(2) . 4_465
O7 V1 O5 88.8(2) 4_465 4_465
O3 V1 O5 80.5(2) . 4_465
O6 V1 V2 108.0(2) . .
O7 V1 V2 40.91(17) . .
O7 V1 V2 40.94(17) 4_465 .
O3 V1 V2 126.31(18) . .
O5 V1 V2 125.15(18) 4_465 .
O8 V2 O7 111.60(18) . 4_465
O8 V2 O7 111.60(18) . .
O7 V2 O7 82.21(12) 4_465 .
O8 V2 O7 111.60(18) . 3_575
O7 V2 O7 82.21(12) 4_465 3_575
O7 V2 O7 136.8(4) . 3_575
O8 V2 O7 111.60(18) . 2_665
O7 V2 O7 136.8(4) 4_465 2_665
O7 V2 O7 82.21(12) . 2_665
O7 V2 O7 82.21(12) 3_575 2_665
O8 V2 V1 113.27(6) . .
O7 V2 V1 41.56(18) 4_465 .
O7 V2 V1 41.36(17) . .
O7 V2 V1 117.37(19) 3_575 .
O7 V2 V1 117.21(19) 2_665 .
O8 V2 V1 113.27(6) . 4_465
O7 V2 V1 41.36(17) 4_465 4_465
O7 V2 V1 117.21(19) . 4_465
O7 V2 V1 41.56(18) 3_575 4_465
O7 V2 V1 117.37(19) 2_665 4_465
V1 V2 V1 81.02(4) . 4_465
O8 V2 V1 113.27(6) . 3_575
O7 V2 V1 117.21(19) 4_465 3_575
O7 V2 V1 117.37(19) . 3_575
O7 V2 V1 41.36(17) 3_575 3_575
O7 V2 V1 41.56(18) 2_665 3_575
V1 V2 V1 133.46(11) . 3_575
V1 V2 V1 81.02(4) 4_465 3_575
O8 V2 V1 113.27(6) . 2_665
O7 V2 V1 117.37(19) 4_465 2_665
O7 V2 V1 41.56(18) . 2_665
O7 V2 V1 117.21(19) 3_575 2_665
O7 V2 V1 41.36(17) 2_665 2_665
V1 V2 V1 81.02(4) . 2_665
V1 V2 V1 133.46(11) 4_465 2_665
V1 V2 V1 81.02(4) 3_575 2_665
O9 V3 O9 167.5(6) 2_665 .
O9 V3 O10 85.2(9) 2_665 .
O9 V3 O10 84.5(9) . .
O9 V3 O10 85.2(9) 2_665 11
O9 V3 O10 84.5(9) . 11
O10 V3 O10 70.1(13) . 11
O9 V3 O8 95.7(4) 2_665 .
O9 V3 O8 93.9(4) . .
O10 V3 O8 174.9(7) . .
O10 V3 O8 104.9(7) 11 .
O9 V3 O8 95.7(4) 2_665 9_575
O9 V3 O8 93.9(4) . 9_575
O10 V3 O8 104.9(7) . 9_575
O10 V3 O8 174.9(7) 11 9_575
O8 V3 O8 80.1(5) . 9_575
O9 V3 V3 52.4(5) 2_665 2_665
O9 V3 V3 140.1(5) . 2_665
O10 V3 V3 126.5(8) . 2_665
O10 V3 V3 126.5(8) 11 2_665
O8 V3 V3 57.22(12) . 2_665
O8 V3 V3 57.22(12) 9_575 2_665
O9 V3 V3 142.4(5) 2_665 10_465
O9 V3 V3 50.1(5) . 10_465
O10 V3 V3 124.2(8) . 10_465
O10 V3 V3 124.2(8) 11 10_465
O8 V3 V3 57.22(12) . 10_465
O8 V3 V3 57.22(12) 9_575 10_465
V3 V3 V3 90.0 2_665 10_465
Ge2 O2 Ge2 120.2(5) . 11_554
Ge2 O3 V1 125.6(3) . .
Ge2 O3 Cd 127.2(3) . 10_464
V1 O3 Cd 105.6(2) . 10_464
Ge1 O4 Ge2 128.6(4) . .
Ge2 O5 V1 125.4(3) . 2_665
Ge2 O5 Cd 127.1(3) . .
V1 O5 Cd 107.2(3) 2_665 .
V2 O7 V1 97.7(3) . .
V2 O7 V1 97.5(3) . 2_665
V1 O7 V1 153.0(3) . 2_665
V2 O8 V3 130.0(2) . 2_665
V2 O8 V3 130.0(2) . 9_575
V3 O8 V3 65.6(2) 2_665 9_575
V2 O8 V3 130.0(2) . .
V3 O8 V3 65.6(2) 2_665 .
V3 O8 V3 99.9(5) 9_575 .
V2 O8 V3 130.0(2) . 10_465
V3 O8 V3 99.9(5) 2_665 10_465
V3 O8 V3 65.6(2) 9_575 10_465
V3 O8 V3 65.6(2) . 10_465
V3 O9 V3 77.5(6) 10_465 .
C1 N1 Cd 111.3(14) . .
C1 N1 H1A 109.4 . .
Cd N1 H1A 109.4 . .
C1 N1 H1B 109.4 . .
Cd N1 H1B 109.4 . .
H1A N1 H1B 108.0 . .
C2 N2 Cd 111.5(11) . .
C2 N2 H2A 109.3 . .
Cd N2 H2A 109.3 . .
C2 N2 H2B 109.3 . .
Cd N2 H2B 109.3 . .
H2A N2 H2B 108.0 . .
N1 C1 C2 124(2) . .
N1 C1 H1C 106.3 . .
C2 C1 H1C 106.3 . .
N1 C1 H1D 106.3 . .
C2 C1 H1D 106.3 . .
H1C C1 H1D 106.4 . .
C1 C2 N2 117.7(19) . .
C1 C2 H2C 107.9 . .
N2 C2 H2C 107.9 . .
C1 C2 H2D 107.9 . .
N2 C2 H2D 107.9 . .
H2C C2 H2D 107.2 . .

loop_
_geom_bond_atom_site_label_1
_geom_bond_atom_site_label_2
_geom_bond_distance
_geom_bond_site_symmetry_2
Cd O5 2.285(5) 11_554
Cd O5 2.285(5) .
Cd N1 2.299(11) .
Cd N2 2.328(15) .
Cd O3 2.330(6) 2_665
Cd O3 2.330(6) 12_664
Ge1 O1 1.718(9) 8_554
Ge1 O1 1.718(9) .
Ge1 O4 1.731(6) .
Ge1 O4 1.731(6) 8_554
Ge2 O5 1.728(6) .
Ge2 O3 1.732(6) .
Ge2 O4 1.753(6) .
Ge2 O2 1.763(4) .
V1 O6 1.623(6) .
V1 O7 1.936(6) .
V1 O7 1.943(6) 4_465
V1 O3 1.947(6) .
V1 O5 1.949(6) 4_465
V1 V2 2.9034(18) .
V2 O8 1.729(12) .
V2 O7 1.919(6) 4_465
V2 O7 1.919(6) .
V2 O7 1.919(6) 3_575
V2 O7 1.919(6) 2_665
V2 V1 2.9034(18) 4_465
V2 V1 2.9034(18) 3_575
V2 V1 2.9034(18) 2_665
V3 O9 1.939(17) 2_665
V3 O9 2.003(17) .
V3 O10 2.039(19) .
V3 O10 2.039(19) 11
V3 O8 2.278(8) .
V3 O8 2.278(8) 9_575
V3 V3 2.467(3) 2_665
V3 V3 2.467(3) 10_465
O2W O3W 1.72(5) 2_665
O3W O2W 1.72(5) 4_465
O2 Ge2 1.763(4) 11_554
O3 Cd 2.330(6) 10_464
O5 V1 1.949(6) 2_665
O7 V1 1.943(6) 2_665
O8 V3 2.278(8) 2_665
O8 V3 2.278(8) 9_575
O8 V3 2.278(8) 10_465
O9 V3 1.939(17) 10_465
N1 C1 1.37(3) .
N1 H1A 0.9000 .
N1 H1B 0.9000 .
N2 C2 1.43(2) .
N2 H2A 0.9000 .
N2 H2B 0.9000 .
C1 C2 1.40(3) .
C1 H1C 0.9700 .
C1 H1D 0.9700 .
C2 H2C 0.9700 .
C2 H2D 0.9700 .

loop_
_geom_torsion_atom_site_label_1
_geom_torsion_atom_site_label_2
_geom_torsion_atom_site_label_3
_geom_torsion_atom_site_label_4
_geom_torsion
_geom_torsion_site_symmetry_1
_geom_torsion_site_symmetry_4
O6 V1 V2 O8 -0.1(2) . .
O7 V1 V2 O8 -96.8(3) . .
O7 V1 V2 O8 96.8(3) 4_465 .
O3 V1 V2 O8 -126.1(2) . .
O5 V1 V2 O8 128.3(2) 4_465 .
O6 V1 V2 O7 -96.9(3) . 4_465
O7 V1 V2 O7 166.4(5) . 4_465
O3 V1 V2 O7 137.0(3) . 4_465
O5 V1 V2 O7 31.5(3) 4_465 4_465
O6 V1 V2 O7 96.7(3) . .
O7 V1 V2 O7 -166.4(5) 4_465 .
O3 V1 V2 O7 -29.4(3) . .
O5 V1 V2 O7 -134.9(3) 4_465 .
O6 V1 V2 O7 -132.4(3) . 3_575
O7 V1 V2 O7 130.9(4) . 3_575
O7 V1 V2 O7 -35.53(14) 4_465 3_575
O3 V1 V2 O7 101.5(3) . 3_575
O5 V1 V2 O7 -4.0(3) 4_465 3_575
O6 V1 V2 O7 132.1(3) . 2_665
O7 V1 V2 O7 35.43(14) . 2_665
O7 V1 V2 O7 -131.0(4) 4_465 2_665
O3 V1 V2 O7 6.1(3) . 2_665
O5 V1 V2 O7 -99.4(3) 4_465 2_665
O6 V1 V2 V1 -111.6(2) . 4_465
O7 V1 V2 V1 151.7(3) . 4_465
O7 V1 V2 V1 -14.7(2) 4_465 4_465
O3 V1 V2 V1 122.3(2) . 4_465
O5 V1 V2 V1 16.8(2) 4_465 4_465
O6 V1 V2 V1 179.9(2) . 3_575
O7 V1 V2 V1 83.2(3) . 3_575
O7 V1 V2 V1 -83.2(3) 4_465 3_575
O3 V1 V2 V1 53.9(2) . 3_575
O5 V1 V2 V1 -51.7(2) 4_465 3_575
O6 V1 V2 V1 111.5(2) . 2_665
O7 V1 V2 V1 14.8(3) . 2_665
O7 V1 V2 V1 -151.6(3) 4_465 2_665
O3 V1 V2 V1 -14.6(2) . 2_665
O5 V1 V2 V1 -120.1(2) 4_465 2_665
O5 Ge2 O2 Ge2 -62.0(5) . 11_554
O3 Ge2 O2 Ge2 63.8(6) . 11_554
O4 Ge2 O2 Ge2 -177.2(4) . 11_554
O5 Ge2 O3 V1 -47.9(5) . .
O4 Ge2 O3 V1 75.8(4) . .
O2 Ge2 O3 V1 -168.2(4) . .
O5 Ge2 O3 Cd 115.9(4) . 10_464
O4 Ge2 O3 Cd -120.4(4) . 10_464
O2 Ge2 O3 Cd -4.4(5) . 10_464
O6 V1 O3 Ge2 -93.5(4) . .
O7 V1 O3 Ge2 14.8(4) . .
O7 V1 O3 Ge2 87.5(6) 4_465 .
O5 V1 O3 Ge2 160.5(4) 4_465 .
V2 V1 O3 Ge2 33.6(5) . .
O6 V1 O3 Cd 99.8(3) . 10_464
O7 V1 O3 Cd -151.9(3) . 10_464
O7 V1 O3 Cd -79.2(5) 4_465 10_464
O5 V1 O3 Cd -6.1(2) 4_465 10_464
V2 V1 O3 Cd -133.14(16) . 10_464
O1 Ge1 O4 Ge2 48.4(6) 8_554 .
O1 Ge1 O4 Ge2 -75.8(6) . .
O4 Ge1 O4 Ge2 168.3(6) 8_554 .
O5 Ge2 O4 Ge1 153.0(4) . .
O3 Ge2 O4 Ge1 24.7(5) . .
O2 Ge2 O4 Ge1 -92.4(5) . .
O3 Ge2 O5 V1 51.3(4) . 2_665
O4 Ge2 O5 V1 -73.9(4) . 2_665
O2 Ge2 O5 V1 172.1(4) . 2_665
O3 Ge2 O5 Cd -121.3(3) . .
O4 Ge2 O5 Cd 113.5(4) . .
O2 Ge2 O5 Cd -0.5(5) . .
O5 Cd O5 Ge2 38.5(5) 11_554 .
N1 Cd O5 Ge2 -127.2(5) . .
N2 Cd O5 Ge2 -54.7(4) . .
O3 Cd O5 Ge2 168.0(4) 2_665 .
O3 Cd O5 Ge2 97.3(4) 12_664 .
O5 Cd O5 V1 -135.21(16) 11_554 2_665
N1 Cd O5 V1 59.1(5) . 2_665
N2 Cd O5 V1 131.6(3) . 2_665
O3 Cd O5 V1 -5.7(2) 2_665 2_665
O3 Cd O5 V1 -76.4(3) 12_664 2_665
O8 V2 O7 V1 101.14(19) . .
O7 V2 O7 V1 -9.1(3) 4_465 .
O7 V2 O7 V1 -78.86(19) 3_575 .
O7 V2 O7 V1 -148.64(9) 2_665 .
V1 V2 O7 V1 -31.8(3) 4_465 .
V1 V2 O7 V1 -125.74(18) 3_575 .
V1 V2 O7 V1 -157.7(4) 2_665 .
O8 V2 O7 V1 -101.18(19) . 2_665
O7 V2 O7 V1 148.61(9) 4_465 2_665
O7 V2 O7 V1 78.82(19) 3_575 2_665
O7 V2 O7 V1 9.0(3) 2_665 2_665
V1 V2 O7 V1 157.7(4) . 2_665
V1 V2 O7 V1 125.86(17) 4_465 2_665
V1 V2 O7 V1 31.9(3) 3_575 2_665
O6 V1 O7 V2 -97.1(3) . .
O7 V1 O7 V2 9.0(3) 4_465 .
O3 V1 O7 V2 156.7(3) . .
O5 V1 O7 V2 84.2(4) 4_465 .
O6 V1 O7 V1 139.0(7) . 2_665
O7 V1 O7 V1 -114.9(7) 4_465 2_665
O3 V1 O7 V1 32.9(7) . 2_665
O5 V1 O7 V1 -39.7(10) 4_465 2_665
V2 V1 O7 V1 -123.9(8) . 2_665
O7 V2 O8 V3 -83.4(2) 4_465 2_665
O7 V2 O8 V3 -173.4(2) . 2_665
O7 V2 O8 V3 6.6(2) 3_575 2_665
O7 V2 O8 V3 96.6(2) 2_665 2_665
V1 V2 O8 V3 -128.54(8) . 2_665
V1 V2 O8 V3 -38.54(8) 4_465 2_665
V1 V2 O8 V3 51.46(8) 3_575 2_665
V1 V2 O8 V3 141.46(8) 2_665 2_665
O7 V2 O8 V3 6.6(2) 4_465 9_575
O7 V2 O8 V3 -83.4(2) . 9_575
O7 V2 O8 V3 96.6(2) 3_575 9_575
O7 V2 O8 V3 -173.4(2) 2_665 9_575
V1 V2 O8 V3 -38.54(8) . 9_575
V1 V2 O8 V3 51.46(8) 4_465 9_575
V1 V2 O8 V3 141.46(8) 3_575 9_575
V1 V2 O8 V3 -128.54(8) 2_665 9_575
O7 V2 O8 V3 -173.4(2) 4_465 .
O7 V2 O8 V3 96.6(2) . .
O7 V2 O8 V3 -83.4(2) 3_575 .
O7 V2 O8 V3 6.6(2) 2_665 .
V1 V2 O8 V3 141.46(8) . .
V1 V2 O8 V3 -128.54(8) 4_465 .
V1 V2 O8 V3 -38.54(8) 3_575 .
V1 V2 O8 V3 51.46(8) 2_665 .
O7 V2 O8 V3 96.6(2) 4_465 10_465
O7 V2 O8 V3 6.6(2) . 10_465
O7 V2 O8 V3 -173.4(2) 3_575 10_465
O7 V2 O8 V3 -83.4(2) 2_665 10_465
V1 V2 O8 V3 51.46(8) . 10_465
V1 V2 O8 V3 141.46(8) 4_465 10_465
V1 V2 O8 V3 -128.54(8) 3_575 10_465
V1 V2 O8 V3 -38.54(8) 2_665 10_465
O9 V3 O8 V2 85.2(3) 2_665 .
O9 V3 O8 V2 -86.7(3) . .
O10 V3 O8 V2 -15(9) . .
O10 V3 O8 V2 -1.4(8) 11 .
O8 V3 O8 V2 180.0 9_575 .
V3 V3 O8 V2 122.75(12) 2_665 .
V3 V3 O8 V2 -122.75(12) 10_465 .
O9 V3 O8 V3 -37.5(4) 2_665 2_665
O9 V3 O8 V3 150.5(3) . 2_665
O10 V3 O8 V3 -138(9) . 2_665
O10 V3 O8 V3 -124.1(8) 11 2_665
O8 V3 O8 V3 57.25(12) 9_575 2_665
V3 V3 O8 V3 114.5(2) 10_465 2_665
O9 V3 O8 V3 -94.8(3) 2_665 9_575
O9 V3 O8 V3 93.3(3) . 9_575
O10 V3 O8 V3 165(9) . 9_575
O10 V3 O8 V3 178.6(8) 11 9_575
O8 V3 O8 V3 0.0 9_575 9_575
V3 V3 O8 V3 -57.25(12) 2_665 9_575
V3 V3 O8 V3 57.25(12) 10_465 9_575
O9 V3 O8 V3 -152.1(4) 2_665 10_465
O9 V3 O8 V3 36.0(4) . 10_465
O10 V3 O8 V3 108(9) . 10_465
O10 V3 O8 V3 121.4(8) 11 10_465
O8 V3 O8 V3 -57.25(12) 9_575 10_465
V3 V3 O8 V3 -114.5(2) 2_665 10_465
O9 V3 O9 V3 180.0 2_665 10_465
O10 V3 O9 V3 144.8(7) . 10_465
O10 V3 O9 V3 -144.8(7) 11 10_465
O8 V3 O9 V3 -40.1(2) . 10_465
O8 V3 O9 V3 40.1(2) 9_575 10_465
V3 V3 O9 V3 0.0 2_665 10_465
O5 Cd N1 C1 -79.7(4) 11_554 .
O5 Cd N1 C1 79.7(4) . .
N2 Cd N1 C1 0.0 . .
O3 Cd N1 C1 135.57(14) 2_665 .
O3 Cd N1 C1 -135.57(14) 12_664 .
O5 Cd N2 C2 136.01(14) 11_554 .
O5 Cd N2 C2 -136.01(14) . .
N1 Cd N2 C2 0.0 . .
O3 Cd N2 C2 -76.6(4) 2_665 .
O3 Cd N2 C2 76.6(4) 12_664 .
Cd N1 C1 C2 0.0 . .
N1 C1 C2 N2 0.0 . .
Cd N2 C2 C1 0.0 . .
